data_7719503
loop_
_publ_author_name
'Phan, Vo Quang Huy'
'Vanga, Mukundam'
'Diroll, Benjamin T.'
'Mu&#xf1;oz-Castro, Alvaro'
'Dias, H. V. Rasika'

_publ_section_title
;
 Trinuclear gold chains and octanuclear copper gyrobifastigia stabilized
 using a fluorinated pyridyl ligand.
;
_journal_issue 42
_journal_name_full 'Dalton transactions (Cambridge, England : 2003)'
_journal_page_first 15717
_journal_page_last 15725
_journal_paper_doi 10.1039/d5dt02150b
_journal_volume 54
_journal_year 2025
_chemical_formula_moiety 'C48 H24 Cu8 F24 N8'
_chemical_formula_sum 'C48 H24 Cu8 F24 N8'
_chemical_formula_weight 1677.07
_space_group_crystal_system tetragonal
_space_group_IT_number 88
_space_group_name_Hall '-I 4ad'
_space_group_name_H-M_alt 'I 41/a :2'
_atom_sites_solution_hydrogens geom
_atom_sites_solution_primary dual
_audit_creation_date 2025-03-28
_audit_creation_method
;
Olex2 1.5
(compiled 2025.03.04 svn.red2d20d0 for OlexSys, GUI svn.r7188)
;
_audit_update_record
;
2025-06-28 deposited with the CCDC.	2025-09-26 downloaded from the CCDC.
;
_cell_angle_alpha 90
_cell_angle_beta 90
_cell_angle_gamma 90
_cell_formula_units_Z 4
_cell_length_a 21.0810(5)
_cell_length_b 21.0810(5)
_cell_length_c 12.2825(4)
_cell_measurement_reflns_used 9158
_cell_measurement_temperature 100.00
_cell_measurement_theta_max 33.15
_cell_measurement_theta_min 2.72
_cell_volume 5458.4(3)
_computing_cell_refinement 'SAINT V8.40B (?, 2016)'
_computing_data_collection 'APEX3 Ver. 2016.5-0 (Bruker-AXS, 2016)'
_computing_data_reduction 'SAINT V8.40B (?, 2016)'
_computing_molecular_graphics 'Olex2 1.5 (Dolomanov et al., 2009)'
_computing_publication_material 'Olex2 1.5 (Dolomanov et al., 2009)'
_computing_structure_refinement 'SHELXL 2019/3 (Sheldrick, 2015)'
_computing_structure_solution 'SHELXT 2018/2 (Sheldrick, 2018)'
_diffrn_ambient_temperature 100.00
_diffrn_detector 'charge-coupled device (CCD) area detector'
_diffrn_detector_area_resol_mean 7.9
_diffrn_detector_type 'PHOTON II 7 CPAD'
_diffrn_measured_fraction_theta_full 0.998
_diffrn_measured_fraction_theta_max 0.999
_diffrn_measurement_device 'three-circle diffractometer'
_diffrn_measurement_device_type 'Bruker D8 Quest Photon II 7'
_diffrn_measurement_method '\f and \w scans'
_diffrn_radiation_collimation '0.6 mm double-pinhole'
_diffrn_radiation_detector 'PHOTON II 7 CPAD'
_diffrn_radiation_monochromator 'curved graphite'
_diffrn_radiation_probe x-ray
_diffrn_radiation_type 'Mo K\a'
_diffrn_radiation_wavelength 0.71073
_diffrn_radiation_xray_symbol K-L~3~
_diffrn_reflns_av_R_equivalents 0.0340
_diffrn_reflns_av_unetI/netI 0.0187
_diffrn_reflns_Laue_measured_fraction_full 0.998
_diffrn_reflns_Laue_measured_fraction_max 0.999
_diffrn_reflns_limit_h_max 32
_diffrn_reflns_limit_h_min -32
_diffrn_reflns_limit_k_max 25
_diffrn_reflns_limit_k_min -32
_diffrn_reflns_limit_l_max 18
_diffrn_reflns_limit_l_min -18
_diffrn_reflns_number 55730
_diffrn_reflns_point_group_measured_fraction_full 0.998
_diffrn_reflns_point_group_measured_fraction_max 0.999
_diffrn_reflns_theta_full 25.242
_diffrn_reflns_theta_max 33.153
_diffrn_reflns_theta_min 2.724
_diffrn_source 'fine-focus sealed X-ray tube'
_diffrn_source_current 30.0
_diffrn_source_power 1.5
_diffrn_source_type 'KFF MO-2KC-90'
_diffrn_source_voltage 50.0
_diffrn_standards_number 0
_exptl_absorpt_coefficient_mu 3.180
_exptl_absorpt_correction_T_max 0.7465
_exptl_absorpt_correction_T_min 0.6867
_exptl_absorpt_correction_type multi-scan
_exptl_absorpt_process_details
;
SADABS-2016/2 (Bruker,2016/2) was used for absorption correction.
wR2(int) was 0.0593 before and 0.0507 after correction.
The Ratio of minimum to maximum transmission is 0.9199.
The \l/2 correction factor is Not present.
;
_exptl_crystal_colour orange
_exptl_crystal_colour_primary orange
_exptl_crystal_density_diffrn 2.041
_exptl_crystal_density_method 'not measured'
_exptl_crystal_description block
_exptl_crystal_F_000 3264
_exptl_crystal_size_max 0.18
_exptl_crystal_size_mid 0.17
_exptl_crystal_size_min 0.09
_refine_diff_density_max 0.670
_refine_diff_density_min -0.523
_refine_diff_density_rms 0.080
_refine_ls_extinction_method none
_refine_ls_goodness_of_fit_ref 1.053
_refine_ls_hydrogen_treatment constr
_refine_ls_matrix_type full
_refine_ls_number_parameters 199
_refine_ls_number_reflns 5214
_refine_ls_number_restraints 0
_refine_ls_restrained_S_all 1.053
_refine_ls_R_factor_all 0.0334
_refine_ls_R_factor_gt 0.0245
_refine_ls_shift/su_max 0.003
_refine_ls_shift/su_mean 0.000
_refine_ls_structure_factor_coef Fsqd
_refine_ls_weighting_details 'w=1/[\s^2^(Fo^2^)+(0.0190P)^2^+10.1752P] where P=(Fo^2^+2Fc^2^)/3'
_refine_ls_weighting_scheme calc
_refine_ls_wR_factor_gt 0.0508
_refine_ls_wR_factor_ref 0.0544
_reflns_Friedel_coverage 0.000
_reflns_number_gt 4529
_reflns_number_total 5214
_reflns_threshold_expression 'I > 2\s(I)'
_cod_data_source_file d5dt02150b2.cif
_cod_data_source_block hrd117_0m_a
_cod_depositor_comments
;
The following automatic conversions were performed:

data item '_diffrn_radiation_probe' value 'X-ray' was changed to
'x-ray' in accordance with the
/home/data/users/saulius/crontab/automatic-downloads/rss-feeds/RSC/lib/dictionaries/cif_core.dic
dictionary named 'cif_core.dic' version 2.4.2 last updated on
2011-04-26.

Automatic conversion script
Id: cif_fix_values 8170 2020-07-09 18:12:32Z antanas 

 Adding full bibliography for 7719502--7719504.cif.
;
_cod_original_sg_symbol_H-M 'I 41/a'
_cod_database_code 7719503
_shelx_shelxl_version_number 2019/3
_shelx_space_group_comment
;
The symmetry employed for this shelxl refinement is uniquely defined
by the following loop, which should always be used as a source of
symmetry information in preference to the above space-group names.
They are only intended as comments.
;
_shelx_estimated_absorpt_t_max 0.763
_shelx_estimated_absorpt_t_min 0.598
_olex2_refinement_description
;
1. Fixed Uiso
 At 1.2 times of:
  All C(H) groups
2.a Aromatic/amide H refined with riding coordinates:
 C2(H2), C3(H3), C4(H4), C8(H8), C9(H9), C10(H10)
;
_olex2_submission_special_instructions 'No special instructions were received'

loop_
_space_group_symop_operation_xyz
'x, y, z'
'-x+1/2, -y, z+1/2'
'-y+3/4, x+1/4, z+1/4'
'y+3/4, -x+3/4, z+3/4'
'x+1/2, y+1/2, z+1/2'
'-x+1, -y+1/2, z+1'
'-y+5/4, x+3/4, z+3/4'
'y+5/4, -x+5/4, z+5/4'
'-x, -y, -z'
'x-1/2, y, -z-1/2'
'y-3/4, -x-1/4, -z-1/4'
'-y-3/4, x-3/4, -z-3/4'
'-x+1/2, -y+1/2, -z+1/2'
'x, y+1/2, -z'
'y-1/4, -x+1/4, -z+1/4'
'-y-1/4, x-1/4, -z-1/4'

loop_
_atom_site_label
_atom_site_type_symbol
_atom_site_fract_x
_atom_site_fract_y
_atom_site_fract_z
_atom_site_U_iso_or_equiv
_atom_site_adp_type
_atom_site_occupancy
_atom_site_site_symmetry_order
_atom_site_calc_flag
_atom_site_refinement_flags_posn
_atom_site_refinement_flags_adp
_atom_site_refinement_flags_occupancy
_atom_site_disorder_assembly
_atom_site_disorder_group
Cu1 Cu 0.54635(2) 0.79270(2) 0.33025(2) 0.01156(4) Uani 1 1 d . . . . .
Cu2 Cu 0.54927(2) 0.80953(2) 0.09089(2) 0.00927(4) Uani 1 1 d . . . . .
F1 F 0.62646(5) 0.90414(6) 0.43546(9) 0.0347(3) Uani 1 1 d . . . . .
F2 F 0.57580(7) 0.98797(5) 0.48407(9) 0.0384(3) Uani 1 1 d . . . . .
F3 F 0.53482(6) 0.89600(5) 0.50983(8) 0.0310(2) Uani 1 1 d . . . . .
F4 F 0.65597(5) 0.59941(6) 0.13752(9) 0.0340(3) Uani 1 1 d . . . . .
F5 F 0.73997(5) 0.62455(6) 0.22276(10) 0.0343(3) Uani 1 1 d . . . . .
F6 F 0.69597(8) 0.53566(5) 0.25609(12) 0.0515(4) Uani 1 1 d . . . . .
N1 N 0.52656(5) 0.87735(5) 0.28147(9) 0.01106(19) Uani 1 1 d . . . . .
N2 N 0.61262(5) 0.67908(5) 0.29726(9) 0.01135(19) Uani 1 1 d . . . . .
C1 C 0.49886(6) 0.87471(6) 0.18029(10) 0.0104(2) Uani 1 1 d . . . . .
C2 C 0.48311(6) 0.93287(6) 0.12943(11) 0.0132(2) Uani 1 1 d . . . . .
H2 H 0.464297 0.932286 0.059158 0.016 Uiso 1 1 calc R U . . .
C3 C 0.49440(7) 0.99037(7) 0.17939(12) 0.0174(3) Uani 1 1 d . . . . .
H3 H 0.483145 1.028892 0.144203 0.021 Uiso 1 1 calc R U . . .
C4 C 0.52257(8) 0.99131(7) 0.28230(12) 0.0191(3) Uani 1 1 d . . . . .
H4 H 0.530899 1.030170 0.318778 0.023 Uiso 1 1 calc R U . . .
C5 C 0.53783(7) 0.93400(7) 0.32896(11) 0.0147(2) Uani 1 1 d . . . . .
C6 C 0.56880(8) 0.93062(7) 0.43934(13) 0.0214(3) Uani 1 1 d . . . . .
C7 C 0.58509(6) 0.71573(6) 0.37636(11) 0.0120(2) Uani 1 1 d . . . . .
C8 C 0.59096(7) 0.69538(7) 0.48545(11) 0.0163(3) Uani 1 1 d . . . . .
H8 H 0.572937 0.720367 0.541894 0.020 Uiso 1 1 calc R U . . .
C9 C 0.62235(8) 0.63989(7) 0.51193(12) 0.0214(3) Uani 1 1 d . . . . .
H9 H 0.623949 0.625786 0.585334 0.026 Uiso 1 1 calc R U . . .
C10 C 0.65149(8) 0.60504(7) 0.43023(13) 0.0193(3) Uani 1 1 d . . . . .
H10 H 0.674403 0.567365 0.446230 0.023 Uiso 1 1 calc R U . . .
C11 C 0.64598(7) 0.62710(6) 0.32482(12) 0.0143(2) Uani 1 1 d . . . . .
C12 C 0.68351(7) 0.59622(7) 0.23477(13) 0.0194(3) Uani 1 1 d . . . . .

loop_
_atom_site_aniso_label
_atom_site_aniso_U_11
_atom_site_aniso_U_22
_atom_site_aniso_U_33
_atom_site_aniso_U_23
_atom_site_aniso_U_13
_atom_site_aniso_U_12
Cu1 0.01513(8) 0.00934(7) 0.01021(7) 0.00026(5) -0.00179(6) 0.00147(5)
Cu2 0.00999(7) 0.00960(7) 0.00823(6) 0.00058(5) 0.00074(5) 0.00078(5)
F1 0.0278(6) 0.0451(7) 0.0313(6) -0.0061(5) -0.0154(4) 0.0055(5)
F2 0.0644(8) 0.0209(5) 0.0299(6) -0.0117(4) -0.0195(5) -0.0052(5)
F3 0.0445(7) 0.0346(6) 0.0139(4) 0.0013(4) -0.0064(4) -0.0098(5)
F4 0.0200(5) 0.0564(7) 0.0256(5) -0.0208(5) -0.0059(4) 0.0103(5)
F5 0.0159(5) 0.0457(7) 0.0413(6) -0.0155(5) 0.0027(4) -0.0045(4)
F6 0.0814(11) 0.0137(5) 0.0592(8) 0.0002(5) 0.0243(8) 0.0173(6)
N1 0.0116(5) 0.0105(5) 0.0111(4) -0.0010(4) 0.0000(4) -0.0002(4)
N2 0.0114(5) 0.0099(5) 0.0128(5) 0.0006(4) -0.0025(4) -0.0006(4)
C1 0.0109(5) 0.0106(5) 0.0099(5) -0.0004(4) 0.0002(4) -0.0002(4)
C2 0.0127(6) 0.0129(6) 0.0138(5) 0.0022(4) 0.0012(4) 0.0020(4)
C3 0.0213(7) 0.0108(6) 0.0201(6) 0.0020(5) 0.0010(5) 0.0028(5)
C4 0.0262(7) 0.0094(6) 0.0216(7) -0.0028(5) -0.0014(5) -0.0006(5)
C5 0.0173(6) 0.0124(6) 0.0144(6) -0.0026(4) -0.0022(5) -0.0003(5)
C6 0.0285(8) 0.0170(7) 0.0188(6) -0.0050(5) -0.0071(6) -0.0025(6)
C7 0.0128(6) 0.0117(6) 0.0116(5) 0.0006(4) -0.0029(4) -0.0005(4)
C8 0.0214(7) 0.0160(6) 0.0115(5) 0.0003(4) -0.0028(5) -0.0004(5)
C9 0.0295(8) 0.0187(7) 0.0158(6) 0.0052(5) -0.0081(6) -0.0018(6)
C10 0.0232(7) 0.0121(6) 0.0225(7) 0.0033(5) -0.0090(5) 0.0009(5)
C11 0.0136(6) 0.0105(6) 0.0187(6) -0.0009(5) -0.0044(5) -0.0005(4)
C12 0.0174(7) 0.0140(6) 0.0268(7) -0.0040(5) -0.0035(5) 0.0024(5)

loop_
_atom_type_symbol
_atom_type_description
_atom_type_scat_dispersion_real
_atom_type_scat_dispersion_imag
_atom_type_scat_source
C C 0.0033 0.0016 'International Tables Vol C Tables 4.2.6.8 and 6.1.1.4'
H H 0.0000 0.0000 'International Tables Vol C Tables 4.2.6.8 and 6.1.1.4'
Cu Cu 0.3201 1.2651 'International Tables Vol C Tables 4.2.6.8 and 6.1.1.4'
F F 0.0171 0.0103 'International Tables Vol C Tables 4.2.6.8 and 6.1.1.4'
N N 0.0061 0.0033 'International Tables Vol C Tables 4.2.6.8 and 6.1.1.4'

loop_
_geom_angle_atom_site_label_1
_geom_angle_atom_site_label_2
_geom_angle_atom_site_label_3
_geom_angle
_geom_angle_site_symmetry_1
_geom_angle_site_symmetry_3
_geom_angle_publ_flag
Cu1 Cu1 Cu2 95.532(5) 6_564 . ?
Cu1 Cu1 Cu2 67.284(6) 6_564 15_565 ?
Cu2 Cu1 Cu2 49.655(5) 15_565 . ?
N1 Cu1 Cu1 117.90(4) . 6_564 ?
N1 Cu1 Cu2 65.49(3) . . ?
N1 Cu1 Cu2 114.72(3) . 15_565 ?
C7 Cu1 Cu1 74.80(4) . 6_564 ?
C7 Cu1 Cu2 66.47(4) . 15_565 ?
C7 Cu1 Cu2 112.87(4) . . ?
C7 Cu1 N1 167.07(5) . . ?
Cu1 Cu2 Cu1 134.474(8) 12_766 . ?
Cu2 Cu2 Cu1 63.288(7) 15_565 . ?
Cu2 Cu2 Cu1 102.658(7) 15_565 12_766 ?
Cu2 Cu2 Cu1 68.327(8) 12_766 . ?
Cu2 Cu2 Cu1 67.057(7) 12_766 12_766 ?
Cu2 Cu2 Cu2 83.288(5) 12_766 15_565 ?
N2 Cu2 Cu1 151.32(3) 12_766 . ?
N2 Cu2 Cu1 66.67(3) 12_766 12_766 ?
N2 Cu2 Cu2 139.62(3) 12_766 15_565 ?
N2 Cu2 Cu2 122.06(3) 12_766 12_766 ?
C1 Cu2 Cu1 62.54(4) . . ?
C1 Cu2 Cu1 96.12(4) . 12_766 ?
C1 Cu2 Cu1 112.13(4) 15_565 12_766 ?
C1 Cu2 Cu1 94.07(4) 15_565 . ?
C1 Cu2 Cu2 136.39(4) 15_565 12_766 ?
C1 Cu2 Cu2 119.24(4) . 15_565 ?
C1 Cu2 Cu2 52.59(4) . 12_766 ?
C1 Cu2 Cu2 53.61(4) 15_565 15_565 ?
C1 Cu2 N2 92.86(5) 15_565 12_766 ?
C1 Cu2 N2 100.91(5) . 12_766 ?
C1 Cu2 C1 151.64(2) 15_565 . ?
C1 N1 Cu1 109.60(8) . . ?
C5 N1 Cu1 130.26(9) . . ?
C5 N1 C1 120.09(12) . . ?
C7 N2 Cu2 103.09(8) . 15_565 ?
C11 N2 Cu2 131.62(9) . 15_565 ?
C11 N2 C7 120.15(12) . . ?
Cu2 C1 Cu2 73.80(4) 12_766 . ?
N1 C1 Cu2 113.94(9) . 12_766 ?
N1 C1 Cu2 106.90(9) . . ?
N1 C1 C2 117.62(12) . . ?
C2 C1 Cu2 118.70(10) . 12_766 ?
C2 C1 Cu2 117.69(9) . . ?
C1 C2 H2 119.2 . . ?
C3 C2 C1 121.63(13) . . ?
C3 C2 H2 119.2 . . ?
C2 C3 H3 120.4 . . ?
C2 C3 C4 119.24(13) . . ?
C4 C3 H3 120.4 . . ?
C3 C4 H4 121.2 . . ?
C5 C4 C3 117.65(13) . . ?
C5 C4 H4 121.2 . . ?
N1 C5 C4 123.77(13) . . ?
N1 C5 C6 115.04(12) . . ?
C4 C5 C6 121.19(13) . . ?
F1 C6 F3 106.35(14) . . ?
F1 C6 C5 112.42(13) . . ?
F2 C6 F1 106.96(14) . . ?
F2 C6 F3 106.62(13) . . ?
F2 C6 C5 112.03(13) . . ?
F3 C6 C5 112.06(13) . . ?
N2 C7 Cu1 116.84(9) . . ?
N2 C7 C8 117.67(12) . . ?
C8 C7 Cu1 125.38(10) . . ?
C7 C8 H8 119.3 . . ?
C9 C8 C7 121.46(14) . . ?
C9 C8 H8 119.3 . . ?
C8 C9 H9 120.3 . . ?
C8 C9 C10 119.34(13) . . ?
C10 C9 H9 120.3 . . ?
C9 C10 H10 121.2 . . ?
C11 C10 C9 117.55(13) . . ?
C11 C10 H10 121.2 . . ?
N2 C11 C10 123.67(13) . . ?
N2 C11 C12 116.20(12) . . ?
C10 C11 C12 119.89(13) . . ?
F4 C12 F5 105.45(14) . . ?
F4 C12 C11 114.08(12) . . ?
F5 C12 C11 110.77(12) . . ?
F6 C12 F4 108.16(14) . . ?
F6 C12 F5 105.91(14) . . ?
F6 C12 C11 111.95(14) . . ?

loop_
_geom_bond_atom_site_label_1
_geom_bond_atom_site_label_2
_geom_bond_distance
_geom_bond_site_symmetry_2
_geom_bond_publ_flag
Cu1 Cu1 2.6571(3) 6_564 ?
Cu1 Cu2 2.8731(2) 15_565 ?
Cu1 Cu2 2.9619(2) . ?
Cu1 N1 1.9280(11) . ?
Cu1 C7 1.9029(13) . ?
Cu2 Cu2 2.4514(2) 15_565 ?
Cu2 Cu2 2.4513(2) 12_766 ?
Cu2 N2 2.0832(11) 12_766 ?
Cu2 C1 2.0550(13) . ?
Cu2 C1 2.0278(13) 15_565 ?
F1 C6 1.338(2) . ?
F2 C6 1.3362(18) . ?
F3 C6 1.340(2) . ?
F4 C12 1.3298(19) . ?
F5 C12 1.3397(19) . ?
F6 C12 1.3296(18) . ?
N1 C1 1.3741(16) . ?
N1 C5 1.3502(17) . ?
N2 C7 1.3702(17) . ?
N2 C11 1.3453(17) . ?
C1 C2 1.4156(18) . ?
C2 H2 0.9500 . ?
C2 C3 1.379(2) . ?
C3 H3 0.9500 . ?
C3 C4 1.397(2) . ?
C4 H4 0.9500 . ?
C4 C5 1.375(2) . ?
C5 C6 1.506(2) . ?
C7 C8 1.4123(18) . ?
C8 H8 0.9500 . ?
C8 C9 1.383(2) . ?
C9 H9 0.9500 . ?
C9 C10 1.387(2) . ?
C10 H10 0.9500 . ?
C10 C11 1.381(2) . ?
C11 C12 1.508(2) . ?

loop_
_geom_torsion_atom_site_label_1
_geom_torsion_atom_site_label_2
_geom_torsion_atom_site_label_3
_geom_torsion_atom_site_label_4
_geom_torsion
_geom_torsion_site_symmetry_1
_geom_torsion_site_symmetry_2
_geom_torsion_site_symmetry_3
_geom_torsion_site_symmetry_4
_geom_torsion_publ_flag
Cu1 N1 C1 Cu2 -42.72(9) . . . . ?
Cu1 N1 C1 Cu2 36.66(11) . . . 12_766 ?
Cu1 N1 C1 C2 -177.72(10) . . . . ?
Cu1 N1 C5 C4 177.83(12) . . . . ?
Cu1 N1 C5 C6 -2.34(19) . . . . ?
Cu1 C7 C8 C9 -177.15(12) . . . . ?
Cu2 N2 C7 Cu1 -28.73(11) 15_565 . . . ?
Cu2 N2 C7 C8 154.89(11) 15_565 . . . ?
Cu2 N2 C11 C10 -145.80(12) 15_565 . . . ?
Cu2 N2 C11 C12 39.95(18) 15_565 . . . ?
Cu2 C1 C2 C3 -130.78(12) . . . . ?
Cu2 C1 C2 C3 143.35(12) 12_766 . . . ?
N1 C1 C2 C3 -0.6(2) . . . . ?
N1 C5 C6 F1 62.57(18) . . . . ?
N1 C5 C6 F2 -176.95(14) . . . . ?
N1 C5 C6 F3 -57.14(18) . . . . ?
N2 C7 C8 C9 -1.1(2) . . . . ?
N2 C11 C12 F4 -34.45(19) . . . . ?
N2 C11 C12 F5 84.33(16) . . . . ?
N2 C11 C12 F6 -157.70(14) . . . . ?
C1 N1 C5 C4 0.6(2) . . . . ?
C1 N1 C5 C6 -179.55(13) . . . . ?
C1 C2 C3 C4 0.6(2) . . . . ?
C2 C3 C4 C5 0.1(2) . . . . ?
C3 C4 C5 N1 -0.7(2) . . . . ?
C3 C4 C5 C6 179.52(15) . . . . ?
C4 C5 C6 F1 -117.60(16) . . . . ?
C4 C5 C6 F2 2.9(2) . . . . ?
C4 C5 C6 F3 122.69(16) . . . . ?
C5 N1 C1 Cu2 -145.60(11) . . . 12_766 ?
C5 N1 C1 Cu2 135.01(11) . . . . ?
C5 N1 C1 C2 0.02(18) . . . . ?
C7 N2 C11 C10 4.2(2) . . . . ?
C7 N2 C11 C12 -170.00(12) . . . . ?
C7 C8 C9 C10 3.3(2) . . . . ?
C8 C9 C10 C11 -1.8(2) . . . . ?
C9 C10 C11 N2 -2.0(2) . . . . ?
C9 C10 C11 C12 172.05(14) . . . . ?
C10 C11 C12 F4 151.07(14) . . . . ?
C10 C11 C12 F5 -90.14(17) . . . . ?
C10 C11 C12 F6 27.8(2) . . . . ?
C11 N2 C7 Cu1 173.81(10) . . . . ?
C11 N2 C7 C8 -2.57(19) . . . . ?
